data_4132988
loop_
_publ_author_name
'Nurdin, Lucie'
'Spasyuk, Denis M.'
'Fairburn, Laura'
'Piers, Warren E.'
'Maron, Laurent'

_publ_section_title
;
 Oxygen-Oxygen Bond Cleavage and Formation in Co(II)-Mediated
 Stoichiometric O<sub>2</sub> Reduction via the Potential Intermediacy of
 a Co(IV) Oxyl Radical.
;
_journal_issue 47
_journal_name_full 'Journal of the American Chemical Society'
_journal_page_first 16094
_journal_page_last 16105
_journal_paper_doi 10.1021/jacs.8b07726
_journal_volume 140
_journal_year 2018
_chemical_formula_sum 'C62 H58 B4 Co2 N18 O2'
_chemical_formula_weight 1248.36
_space_group_crystal_system triclinic
_space_group_IT_number 2
_space_group_name_Hall '-P 1'
_space_group_name_H-M_alt 'P -1'
_atom_sites_solution_hydrogens geom
_audit_creation_method SHELXL-2014/6
_cell_angle_alpha 89.947(4)
_cell_angle_beta 77.865(3)
_cell_angle_gamma 86.508(3)
_cell_formula_units_Z 2
_cell_length_a 13.6686(8)
_cell_length_b 15.0534(8)
_cell_length_c 18.3053(10)
_cell_measurement_reflns_used 9969
_cell_measurement_temperature 173(2)
_cell_measurement_theta_max 72.00
_cell_measurement_theta_min 2.94
_cell_volume 3675.2(4)
_computing_cell_refinement 'Bruker SAINT'
_computing_data_collection 'Bruker APEX2'
_computing_data_reduction 'Bruker SAINT'
_computing_molecular_graphics 'Bruker SHELXTL'
_computing_publication_material 'Bruker SHELXTL'
_computing_structure_refinement 'SHELXL-2014/6 (Sheldrick, 2014)'
_computing_structure_solution 'SHELXS-97 (Sheldrick, 2008)'
_diffrn_ambient_temperature 173(2)
_diffrn_measured_fraction_theta_full 0.958
_diffrn_measured_fraction_theta_max 0.961
_diffrn_measurement_device_type 'Bruker APEX-II CCD'
_diffrn_measurement_method '\f and \w scans'
_diffrn_radiation_type CuK\a
_diffrn_radiation_wavelength 1.54178
_diffrn_reflns_av_R_equivalents 0.1000
_diffrn_reflns_av_unetI/netI 0.0853
_diffrn_reflns_Laue_measured_fraction_full 0.958
_diffrn_reflns_Laue_measured_fraction_max 0.961
_diffrn_reflns_limit_h_max 16
_diffrn_reflns_limit_h_min -16
_diffrn_reflns_limit_k_max 18
_diffrn_reflns_limit_k_min -18
_diffrn_reflns_limit_l_max 21
_diffrn_reflns_limit_l_min -21
_diffrn_reflns_number 96352
_diffrn_reflns_point_group_measured_fraction_full 0.958
_diffrn_reflns_point_group_measured_fraction_max 0.961
_diffrn_reflns_theta_full 67.679
_diffrn_reflns_theta_max 67.494
_diffrn_reflns_theta_min 3.693
_diffrn_source 'sealed tube'
_exptl_absorpt_coefficient_mu 3.934
_exptl_absorpt_correction_T_max 0.7536
_exptl_absorpt_correction_T_min 0.6148
_exptl_absorpt_correction_type multi-scan
_exptl_absorpt_process_details 'SADABS 2014/4'
_exptl_crystal_colour orange
_exptl_crystal_density_diffrn 1.128
_exptl_crystal_description block
_exptl_crystal_F_000 1292
_exptl_crystal_size_max 0.13
_exptl_crystal_size_mid 0.11
_exptl_crystal_size_min 0.09
_refine_diff_density_max 0.765
_refine_diff_density_min -0.438
_refine_diff_density_rms 0.073
_refine_ls_extinction_coef 0.00095(16)
_refine_ls_extinction_expression Fc^*^=kFc[1+0.001xFc^2^\l^3^/sin(2\q)]^-1/4^
_refine_ls_extinction_method SHELXL
_refine_ls_goodness_of_fit_ref 1.045
_refine_ls_hydrogen_treatment constr
_refine_ls_matrix_type full
_refine_ls_number_parameters 798
_refine_ls_number_reflns 12744
_refine_ls_number_restraints 0
_refine_ls_restrained_S_all 1.045
_refine_ls_R_factor_all 0.0783
_refine_ls_R_factor_gt 0.0608
_refine_ls_shift/su_max 0.001
_refine_ls_shift/su_mean 0.000
_refine_ls_structure_factor_coef Fsqd
_refine_ls_weighting_details 'w=1/[\s^2^(Fo^2^)+(0.1074P)^2^+0.0492P] where P=(Fo^2^+2Fc^2^)/3'
_refine_ls_weighting_scheme calc
_refine_ls_wR_factor_gt 0.1576
_refine_ls_wR_factor_ref 0.1771
_reflns_Friedel_coverage 0.000
_reflns_number_gt 9859
_reflns_number_total 12744
_reflns_threshold_expression 'I > 2\s(I)'
_cod_data_source_file ja8b07726_si_004.cif
_cod_data_source_block TEST_a
_cod_database_code 4132988
_shelx_space_group_comment
;
The symmetry employed for this shelxl refinement is uniquely defined
by the following loop, which should always be used as a source of
symmetry information in preference to the above space-group names.
They are only intended as comments.
;
_shelxl_version_number 2014/6

loop_
_space_group_symop_operation_xyz
'x, y, z'
'-x, -y, -z'

loop_
_atom_site_label
_atom_site_type_symbol
_atom_site_fract_x
_atom_site_fract_y
_atom_site_fract_z
_atom_site_U_iso_or_equiv
_atom_site_adp_type
_atom_site_occupancy
_atom_site_site_symmetry_order
_atom_site_calc_flag
_atom_site_refinement_flags_posn
_atom_site_refinement_flags_adp
Co1 Co 0.68252(3) 0.79696(3) 0.86778(3) 0.04170(14) Uani 1 1 d . .
Co2 Co 0.77744(4) 0.67292(3) 0.63976(3) 0.04812(15) Uani 1 1 d . .
O1 O 0.77155(16) 0.75202(14) 0.77984(12) 0.0483(5) Uani 1 1 d . .
O2 O 0.73559(17) 0.76450(15) 0.71251(12) 0.0517(5) Uani 1 1 d . .
N5 N 0.56727(19) 0.83124(16) 0.82473(15) 0.0461(5) Uani 1 1 d . .
N17 N 0.59988(18) 0.84378(16) 0.96559(14) 0.0445(5) Uani 1 1 d . .
N4 N 0.7405(2) 0.91124(17) 0.84435(15) 0.0493(6) Uani 1 1 d . .
N7 N 0.63348(19) 0.68098(17) 0.88355(14) 0.0454(5) Uani 1 1 d . .
N8 N 0.53706(19) 0.67113(17) 0.91854(14) 0.0459(5) Uani 1 1 d . .
N2 N 0.79419(19) 0.76925(17) 0.91601(15) 0.0473(5) Uani 1 1 d . .
N6 N 0.47354(18) 0.80603(17) 0.85829(15) 0.0466(5) Uani 1 1 d . .
N3 N 0.7729(2) 0.96162(18) 0.89578(17) 0.0540(6) Uani 1 1 d . .
N16 N 0.8439(2) 0.58924(18) 0.69770(15) 0.0506(6) Uani 1 1 d . .
N1 N 0.82078(19) 0.83033(18) 0.96142(15) 0.0494(6) Uani 1 1 d . .
N15 N 0.8227(2) 0.50153(19) 0.70117(16) 0.0534(6) Uani 1 1 d . .
N18 N 0.8191(2) 0.5849(2) 0.55534(16) 0.0534(6) Uani 1 1 d . .
N13 N 0.6554(2) 0.61845(19) 0.67876(15) 0.0516(6) Uani 1 1 d . .
N14 N 0.6508(2) 0.52857(19) 0.67490(16) 0.0528(6) Uani 1 1 d . .
N9 N 0.8984(2) 0.7380(2) 0.60661(16) 0.0556(6) Uani 1 1 d . .
N11 N 0.7161(2) 0.7503(2) 0.57550(16) 0.0569(6) Uani 1 1 d . .
N12 N 0.7684(3) 0.7676(2) 0.50504(17) 0.0632(7) Uani 1 1 d . .
N10 N 0.9354(3) 0.7554(2) 0.53293(17) 0.0639(7) Uani 1 1 d . .
C3 C 0.5018(2) 0.8243(2) 0.98701(18) 0.0474(6) Uani 1 1 d . .
C4 C 0.6408(2) 0.9031(2) 1.00398(18) 0.0494(7) Uani 1 1 d . .
C5 C 0.3532(2) 0.7157(2) 0.96216(19) 0.0503(7) Uani 1 1 d . .
C6 C 0.5208(2) 0.5842(2) 0.92456(19) 0.0510(7) Uani 1 1 d . .
H6 H 0.4606 0.5603 0.9466 0.061 Uiso 1 1 calc R U
C7 C 0.6767(2) 0.5991(2) 0.86694(19) 0.0506(7) Uani 1 1 d . .
H7 H 0.7427 0.5866 0.8420 0.061 Uiso 1 1 calc R U
C8 C 0.4405(2) 0.8708(2) 1.04699(18) 0.0515(7) Uani 1 1 d . .
H8 H 0.3728 0.8601 1.0605 0.062 Uiso 1 1 calc R U
C9 C 0.8669(2) 0.7046(2) 0.90364(19) 0.0508(7) Uani 1 1 d . .
H9 H 0.8673 0.6542 0.8742 0.061 Uiso 1 1 calc R U
C10 C 0.6087(3) 0.5362(2) 0.8924(2) 0.0538(7) Uani 1 1 d . .
H10 H 0.6196 0.4746 0.8887 0.065 Uiso 1 1 calc R U
C11 C 0.5549(3) 0.8855(2) 0.76942(18) 0.0514(7) Uani 1 1 d . .
H11 H 0.6066 0.9118 0.7371 0.062 Uiso 1 1 calc R U
C12 C 0.4049(2) 0.8469(2) 0.82419(19) 0.0533(7) Uani 1 1 d . .
H12 H 0.3360 0.8420 0.8372 0.064 Uiso 1 1 calc R U
C13 C 0.7813(3) 0.9411(2) 0.7762(2) 0.0580(8) Uani 1 1 d . .
H13 H 0.7722 0.9178 0.7312 0.070 Uiso 1 1 calc R U
C14 C 0.5807(3) 0.9474(2) 1.0659(2) 0.0538(7) Uani 1 1 d . .
H14 H 0.6087 0.9870 1.0934 0.065 Uiso 1 1 calc R U
C15 C 0.3168(2) 0.6965(2) 1.0374(2) 0.0556(7) Uani 1 1 d . .
H15 H 0.3481 0.7186 1.0735 0.067 Uiso 1 1 calc R U
C16 C 0.4545(3) 0.8972(2) 0.7668(2) 0.0564(7) Uani 1 1 d . .
H16 H 0.4265 0.9316 0.7333 0.068 Uiso 1 1 calc R U
C17 C 0.5645(2) 0.6509(2) 0.7140(2) 0.0563(8) Uani 1 1 d . .
H17 H 0.5467 0.7108 0.7245 0.068 Uiso 1 1 calc R U
C18 C 0.7995(3) 0.9800(2) 1.0375(2) 0.0588(8) Uani 1 1 d . .
C19 C 0.9200(2) 0.5970(3) 0.73233(18) 0.0548(7) Uani 1 1 d . .
H19 H 0.9491 0.6500 0.7387 0.066 Uiso 1 1 calc R U
C20 C 0.8681(3) 0.6148(3) 0.48859(19) 0.0580(8) Uani 1 1 d . .
C21 C 0.5005(3) 0.5824(3) 0.7327(2) 0.0623(8) Uani 1 1 d . .
H21 H 0.4333 0.5870 0.7570 0.075 Uiso 1 1 calc R U
C22 C 0.8087(3) 0.4967(2) 0.56844(19) 0.0538(7) Uani 1 1 d . .
C23 C 0.8867(3) 0.4559(2) 0.73622(19) 0.0571(8) Uani 1 1 d . .
H23 H 0.8886 0.3950 0.7448 0.069 Uiso 1 1 calc R U
C24 C 1.0433(3) 0.7760(2) 0.2792(2) 0.0607(8) Uani 1 1 d . .
H24 H 1.1087 0.7906 0.2594 0.073 Uiso 1 1 calc R U
C25 C 0.7195(3) 0.3680(2) 0.6624(2) 0.0589(8) Uani 1 1 d . .
C26 C 0.3017(3) 0.6809(2) 0.9114(2) 0.0579(8) Uani 1 1 d . .
H26 H 0.3231 0.6926 0.8608 0.069 Uiso 1 1 calc R U
C27 C 0.8576(3) 0.4344(3) 0.5142(2) 0.0619(8) Uani 1 1 d . .
H27 H 0.8542 0.3738 0.5236 0.074 Uiso 1 1 calc R U
C28 C 0.9489(3) 0.5150(3) 0.7571(2) 0.0587(8) Uani 1 1 d . .
H28 H 1.0000 0.5023 0.7827 0.070 Uiso 1 1 calc R U
C29 C 0.9412(3) 0.7229(3) 0.9405(2) 0.0600(8) Uani 1 1 d . .
H29 H 0.9998 0.6885 0.9412 0.072 Uiso 1 1 calc R U
C30 C 1.0133(3) 0.7639(2) 0.3565(2) 0.0617(8) Uani 1 1 d . .
H30 H 1.0597 0.7698 0.3865 0.074 Uiso 1 1 calc R U
C31 C 0.2194(3) 0.6293(2) 0.9337(2) 0.0611(8) Uani 1 1 d . .
H31 H 0.1874 0.6073 0.8980 0.073 Uiso 1 1 calc R U
C32 C 0.1850(3) 0.6107(3) 1.0083(2) 0.0634(9) Uani 1 1 d . .
C33 C 0.9144(3) 0.5532(3) 0.4333(2) 0.0639(9) Uani 1 1 d . .
H33 H 0.9477 0.5731 0.3872 0.077 Uiso 1 1 calc R U
C34 C 0.9169(3) 0.7435(3) 0.3894(2) 0.0630(8) Uani 1 1 d . .
C35 C 0.2343(3) 0.6449(3) 1.0596(2) 0.0602(8) Uani 1 1 d . .
H35 H 0.2120 0.6332 1.1101 0.072 Uiso 1 1 calc R U
C36 C 0.9101(3) 0.8033(2) 0.9763(2) 0.0569(8) Uani 1 1 d . .
H36 H 0.9449 0.8338 1.0058 0.068 Uiso 1 1 calc R U
C37 C 0.4800(3) 0.9329(2) 1.08654(19) 0.0555(7) Uani 1 1 d . .
H37 H 0.4392 0.9644 1.1264 0.067 Uiso 1 1 calc R U
C38 C 0.9787(3) 0.7668(2) 0.2320(2) 0.0631(9) Uani 1 1 d . .
C39 C 0.5585(3) 0.5063(3) 0.7073(2) 0.0596(8) Uani 1 1 d . .
H39 H 0.5371 0.4487 0.7118 0.071 Uiso 1 1 calc R U
C40 C 0.9426(3) 0.7899(3) 0.6469(2) 0.0668(9) Uani 1 1 d . .
H40 H 0.9299 0.7912 0.6989 0.080 Uiso 1 1 calc R U
C41 C 0.8332(3) 1.0220(3) 0.8582(2) 0.0695(10) Uani 1 1 d . .
H41 H 0.8656 1.0640 0.8800 0.083 Uiso 1 1 calc R U
C42 C 0.9112(3) 0.4632(3) 0.4464(2) 0.0695(10) Uani 1 1 d . .
H42 H 0.9446 0.4223 0.4102 0.083 Uiso 1 1 calc R U
C43 C 0.8185(3) 1.0703(3) 1.0317(2) 0.0652(9) Uani 1 1 d . .
H43 H 0.8083 1.1016 0.9898 0.078 Uiso 1 1 calc R U
C44 C 0.7082(3) 0.3240(3) 0.7306(2) 0.0649(9) Uani 1 1 d . .
H44 H 0.7278 0.3513 0.7703 0.078 Uiso 1 1 calc R U
C45 C 0.8389(3) 1.0119(3) 0.7833(3) 0.0717(10) Uani 1 1 d . .
H45 H 0.8741 1.0455 0.7451 0.086 Uiso 1 1 calc R U
C46 C 0.6342(3) 0.8047(3) 0.5885(2) 0.0730(11) Uani 1 1 d . .
H46 H 0.5855 0.8064 0.6325 0.088 Uiso 1 1 calc R U
B1 B 0.4618(3) 0.7551(2) 0.9343(2) 0.0473(7) Uani 1 1 d . .
C47 C 0.6687(4) 0.2411(3) 0.7413(3) 0.0737(10) Uani 1 1 d . .
H47 H 0.6621 0.2147 0.7878 0.088 Uiso 1 1 calc R U
C48 C 0.8110(4) 0.9385(3) 1.1028(2) 0.0764(11) Uani 1 1 d . .
H48 H 0.7958 0.8793 1.1098 0.092 Uiso 1 1 calc R U
C49 C 1.0115(4) 0.7788(3) 0.1487(2) 0.0789(12) Uani 1 1 d . .
H49A H 0.9841 0.7341 0.1229 0.118 Uiso 1 1 calc R U
H49B H 1.0834 0.7732 0.1348 0.118 Uiso 1 1 calc R U
H49C H 0.9879 0.8367 0.1354 0.118 Uiso 1 1 calc R U
C50 C 0.6862(4) 0.3239(3) 0.6061(2) 0.0722(10) Uani 1 1 d . .
H50 H 0.6906 0.3509 0.5599 0.087 Uiso 1 1 calc R U
C51 C 0.8523(3) 1.1138(3) 1.0875(3) 0.0758(12) Uani 1 1 d . .
H51 H 0.8637 1.1740 1.0824 0.091 Uiso 1 1 calc R U
C52 C 0.8832(3) 0.7433(4) 0.2628(2) 0.0771(11) Uani 1 1 d . .
H52 H 0.8384 0.7347 0.2320 0.092 Uiso 1 1 calc R U
C53 C 0.7177(4) 0.8344(3) 0.4763(3) 0.0830(13) Uani 1 1 d . .
H53 H 0.7381 0.8596 0.4296 0.100 Uiso 1 1 calc R U
C54 C 0.8529(3) 0.7324(4) 0.3395(2) 0.0814(13) Uani 1 1 d . .
H54 H 0.7877 0.7172 0.3586 0.098 Uiso 1 1 calc R U
C55 C 0.6466(4) 0.2407(3) 0.6169(3) 0.0862(13) Uani 1 1 d . .
H55 H 0.6247 0.2137 0.5781 0.103 Uiso 1 1 calc R U
C56 C 0.0997(3) 0.5507(3) 1.0328(3) 0.0791(12) Uani 1 1 d . .
H56A H 0.0412 0.5855 1.0581 0.119 Uiso 1 1 calc R U
H56B H 0.1183 0.5065 1.0660 0.119 Uiso 1 1 calc R U
H56C H 0.0853 0.5220 0.9897 0.119 Uiso 1 1 calc R U
B2 B 0.7587(3) 0.9225(2) 0.9764(2) 0.0514(8) Uani 1 1 d . .
C57 C 0.6392(4) 0.1973(3) 0.6847(3) 0.0833(13) Uani 1 1 d . .
C58 C 0.8694(3) 1.0708(3) 1.1497(3) 0.0818(13) Uani 1 1 d . .
B3 B 0.8752(3) 0.7211(3) 0.4758(2) 0.0617(10) Uani 1 1 d . .
C59 C 1.0011(4) 0.8201(4) 0.5297(3) 0.0913(16) Uani 1 1 d . .
H59 H 1.0348 0.8458 0.4861 0.110 Uiso 1 1 calc R U
C60 C 0.6314(4) 0.8586(4) 0.5274(3) 0.0909(15) Uani 1 1 d . .
H60 H 0.5818 0.9018 0.5222 0.109 Uiso 1 1 calc R U
C61 C 0.8451(4) 0.9838(4) 1.1591(3) 0.0872(14) Uani 1 1 d . .
H61 H 0.8512 0.9546 1.2028 0.105 Uiso 1 1 calc R U
B4 B 0.7507(3) 0.4699(3) 0.6504(2) 0.0550(8) Uani 1 1 d . .
C62 C 1.0100(4) 0.8418(4) 0.6014(2) 0.0894(15) Uani 1 1 d . .
H62 H 1.0518 0.8819 0.6157 0.107 Uiso 1 1 calc R U
C64 C 0.5967(6) 0.1070(4) 0.6959(4) 0.112(2) Uani 1 1 d . .
H64A H 0.6337 0.0712 0.7256 0.168 Uiso 1 1 calc R U
H64B H 0.6018 0.0785 0.6483 0.168 Uiso 1 1 calc R U
H64C H 0.5275 0.1138 0.7211 0.168 Uiso 1 1 calc R U
C65 C 0.9101(5) 1.1184(5) 1.2097(4) 0.124(3) Uani 1 1 d . .
H65A H 0.9020 1.0829 1.2539 0.186 Uiso 1 1 calc R U
H65B H 0.8740 1.1751 1.2214 0.186 Uiso 1 1 calc R U
H65C H 0.9800 1.1272 1.1916 0.186 Uiso 1 1 calc R U

loop_
_atom_site_aniso_label
_atom_site_aniso_U_11
_atom_site_aniso_U_22
_atom_site_aniso_U_33
_atom_site_aniso_U_23
_atom_site_aniso_U_13
_atom_site_aniso_U_12
Co1 0.0416(2) 0.0380(2) 0.0440(3) -0.00246(19) -0.00585(18) -0.00152(16)
Co2 0.0486(3) 0.0503(3) 0.0438(3) -0.0036(2) -0.00622(19) -0.00110(19)
O1 0.0490(11) 0.0516(11) 0.0420(10) -0.0028(9) -0.0057(8) 0.0015(8)
O2 0.0592(12) 0.0494(11) 0.0455(11) -0.0041(10) -0.0098(9) 0.0013(9)
N5 0.0471(13) 0.0418(12) 0.0473(13) 0.0001(11) -0.0060(10) -0.0006(9)
N17 0.0445(12) 0.0408(11) 0.0470(13) -0.0018(11) -0.0076(10) 0.0002(9)
N4 0.0496(13) 0.0477(13) 0.0488(14) -0.0025(12) -0.0057(10) -0.0033(10)
N7 0.0447(12) 0.0426(12) 0.0473(13) -0.0031(11) -0.0067(10) -0.0011(9)
N8 0.0467(13) 0.0437(12) 0.0461(13) 0.0020(11) -0.0071(10) -0.0035(10)
N2 0.0454(12) 0.0436(12) 0.0513(14) -0.0024(11) -0.0068(10) -0.0020(10)
N6 0.0415(12) 0.0459(12) 0.0515(14) -0.0008(11) -0.0080(10) -0.0010(9)
N3 0.0559(15) 0.0449(13) 0.0611(17) -0.0045(13) -0.0108(12) -0.0077(11)
N16 0.0517(14) 0.0491(13) 0.0485(14) -0.0073(12) -0.0062(11) 0.0007(10)
N1 0.0460(13) 0.0525(14) 0.0502(14) -0.0069(12) -0.0109(10) -0.0032(10)
N15 0.0563(15) 0.0518(14) 0.0488(14) -0.0030(12) -0.0050(11) 0.0022(11)
N18 0.0491(13) 0.0602(15) 0.0499(14) -0.0045(13) -0.0086(11) -0.0011(11)
N13 0.0500(14) 0.0527(14) 0.0506(14) -0.0040(12) -0.0083(11) -0.0003(11)
N14 0.0561(15) 0.0502(14) 0.0518(15) -0.0025(12) -0.0102(11) -0.0041(11)
N9 0.0586(15) 0.0619(16) 0.0446(14) -0.0022(13) -0.0066(11) -0.0052(12)
N11 0.0607(16) 0.0608(16) 0.0476(15) 0.0012(13) -0.0089(12) 0.0003(12)
N12 0.076(2) 0.0652(18) 0.0466(15) 0.0030(14) -0.0098(13) -0.0036(15)
N10 0.0690(18) 0.0729(19) 0.0485(15) 0.0007(15) -0.0052(13) -0.0201(15)
C3 0.0473(15) 0.0418(14) 0.0507(16) 0.0025(13) -0.0064(12) 0.0022(11)
C4 0.0530(16) 0.0454(14) 0.0487(16) -0.0033(13) -0.0092(13) -0.0008(12)
C5 0.0450(15) 0.0461(15) 0.0567(18) 0.0004(14) -0.0041(12) 0.0005(11)
C6 0.0505(16) 0.0418(14) 0.0584(18) 0.0009(14) -0.0062(13) -0.0042(12)
C7 0.0527(16) 0.0399(14) 0.0565(18) 0.0006(14) -0.0066(13) 0.0001(12)
C8 0.0503(16) 0.0508(16) 0.0494(17) 0.0001(14) -0.0025(12) 0.0016(12)
C9 0.0486(15) 0.0474(15) 0.0541(17) -0.0038(14) -0.0074(13) 0.0042(12)
C10 0.0547(17) 0.0406(14) 0.065(2) 0.0002(14) -0.0101(14) -0.0032(12)
C11 0.0564(17) 0.0463(15) 0.0502(17) 0.0000(14) -0.0091(13) -0.0015(12)
C12 0.0515(16) 0.0508(16) 0.0566(18) -0.0043(15) -0.0112(13) 0.0040(13)
C13 0.0613(19) 0.0508(16) 0.060(2) 0.0083(16) -0.0071(15) -0.0066(14)
C14 0.0592(18) 0.0472(15) 0.0531(18) -0.0073(14) -0.0085(14) -0.0002(13)
C15 0.0461(15) 0.0528(16) 0.065(2) -0.0005(16) -0.0064(14) -0.0026(12)
C16 0.0612(19) 0.0523(16) 0.0557(18) 0.0017(15) -0.0149(14) 0.0057(14)
C17 0.0485(16) 0.0593(18) 0.0589(19) -0.0071(16) -0.0075(14) 0.0018(13)
C18 0.0504(16) 0.0575(18) 0.069(2) -0.0150(17) -0.0129(15) -0.0032(13)
C19 0.0511(16) 0.0677(19) 0.0441(16) -0.0051(15) -0.0066(12) -0.0029(14)
C20 0.0545(17) 0.072(2) 0.0468(17) -0.0040(16) -0.0075(13) -0.0101(15)
C21 0.0510(17) 0.069(2) 0.063(2) -0.0048(18) -0.0031(14) -0.0035(15)
C22 0.0544(17) 0.0573(17) 0.0491(17) -0.0090(15) -0.0101(13) -0.0011(13)
C23 0.0623(19) 0.0571(18) 0.0494(17) -0.0020(15) -0.0087(14) 0.0061(14)
C24 0.064(2) 0.0545(18) 0.058(2) 0.0048(16) -0.0023(15) 0.0017(14)
C25 0.0647(19) 0.0518(17) 0.0572(19) -0.0062(16) -0.0080(15) 0.0035(14)
C26 0.0532(17) 0.0572(18) 0.063(2) 0.0003(16) -0.0117(14) -0.0049(14)
C27 0.0618(19) 0.065(2) 0.0568(19) -0.0127(17) -0.0101(15) 0.0043(15)
C28 0.0514(17) 0.070(2) 0.0531(18) -0.0052(16) -0.0110(13) 0.0079(14)
C29 0.0524(17) 0.064(2) 0.064(2) -0.0031(17) -0.0166(15) 0.0061(14)
C30 0.0617(19) 0.0613(19) 0.061(2) 0.0025(17) -0.0122(15) -0.0010(15)
C31 0.0500(17) 0.0623(19) 0.073(2) 0.0005(18) -0.0164(15) -0.0069(14)
C32 0.0493(17) 0.0613(19) 0.080(2) 0.0106(19) -0.0139(16) -0.0063(14)
C33 0.0611(19) 0.078(2) 0.0499(18) -0.0085(18) -0.0056(15) -0.0069(17)
C34 0.068(2) 0.073(2) 0.0478(18) 0.0039(17) -0.0108(15) -0.0078(17)
C35 0.0521(17) 0.0645(19) 0.061(2) 0.0095(17) -0.0056(14) -0.0053(14)
C36 0.0492(16) 0.0648(19) 0.0588(19) -0.0082(16) -0.0169(14) -0.0011(14)
C37 0.0636(19) 0.0486(16) 0.0492(17) -0.0037(14) -0.0023(14) 0.0030(13)
C38 0.078(2) 0.0558(18) 0.0511(19) 0.0042(16) -0.0063(16) 0.0059(16)
C39 0.0537(17) 0.0609(19) 0.062(2) -0.0067(17) -0.0066(14) -0.0086(14)
C40 0.069(2) 0.076(2) 0.056(2) -0.0063(19) -0.0109(16) -0.0150(18)
C41 0.077(2) 0.0559(19) 0.075(2) 0.0001(19) -0.0080(19) -0.0242(17)
C42 0.067(2) 0.082(3) 0.055(2) -0.0169(19) -0.0030(16) 0.0043(18)
C43 0.0499(17) 0.065(2) 0.078(2) -0.0171(19) -0.0059(16) -0.0068(14)
C44 0.069(2) 0.064(2) 0.061(2) -0.0021(18) -0.0128(16) -0.0028(16)
C45 0.082(3) 0.061(2) 0.069(2) 0.010(2) -0.0036(19) -0.0238(18)
C46 0.076(2) 0.082(3) 0.057(2) 0.004(2) -0.0088(18) 0.019(2)
B1 0.0433(16) 0.0458(16) 0.0509(18) 0.0018(15) -0.0057(13) -0.0024(13)
C47 0.083(3) 0.063(2) 0.075(3) 0.011(2) -0.015(2) -0.0051(18)
C48 0.099(3) 0.063(2) 0.072(3) -0.020(2) -0.030(2) 0.006(2)
C49 0.095(3) 0.083(3) 0.053(2) 0.007(2) -0.0053(19) 0.009(2)
C50 0.094(3) 0.065(2) 0.062(2) -0.0019(19) -0.022(2) -0.014(2)
C51 0.0518(19) 0.073(2) 0.101(3) -0.034(2) -0.0143(19) -0.0017(16)
C52 0.074(2) 0.104(3) 0.055(2) -0.003(2) -0.0164(18) -0.006(2)
C53 0.100(3) 0.081(3) 0.064(2) 0.014(2) -0.014(2) 0.010(2)
C54 0.066(2) 0.118(4) 0.059(2) -0.001(2) -0.0050(17) -0.019(2)
C55 0.120(4) 0.067(2) 0.074(3) -0.008(2) -0.023(3) -0.023(2)
C56 0.061(2) 0.079(3) 0.098(3) 0.017(2) -0.015(2) -0.0197(19)
B2 0.0520(18) 0.0446(17) 0.058(2) -0.0045(16) -0.0132(15) -0.0024(14)
C57 0.106(3) 0.054(2) 0.088(3) 0.003(2) -0.015(3) -0.013(2)
C58 0.059(2) 0.093(3) 0.098(3) -0.040(3) -0.030(2) 0.012(2)
B3 0.060(2) 0.076(3) 0.048(2) -0.004(2) -0.0065(16) -0.0099(18)
C59 0.104(4) 0.108(4) 0.059(2) -0.008(3) 0.002(2) -0.054(3)
C60 0.098(3) 0.099(3) 0.069(3) 0.018(3) -0.013(2) 0.026(3)
C61 0.093(3) 0.092(3) 0.080(3) -0.025(3) -0.035(2) 0.026(3)
B4 0.056(2) 0.054(2) 0.053(2) -0.0065(17) -0.0083(15) 0.0001(15)
C62 0.104(3) 0.107(4) 0.058(2) -0.008(2) -0.007(2) -0.048(3)
C64 0.148(6) 0.070(3) 0.120(5) 0.007(3) -0.024(4) -0.037(3)
C65 0.108(4) 0.143(5) 0.135(5) -0.079(5) -0.062(4) 0.018(4)

loop_
_atom_type_symbol
_atom_type_description
_atom_type_scat_dispersion_real
_atom_type_scat_dispersion_imag
_atom_type_scat_source
C C 0.0181 0.0091 'International Tables Vol C Tables 4.2.6.8 and 6.1.1.4'
H H 0.0000 0.0000 'International Tables Vol C Tables 4.2.6.8 and 6.1.1.4'
B B 0.0090 0.0039 'International Tables Vol C Tables 4.2.6.8 and 6.1.1.4'
N N 0.0311 0.0180 'International Tables Vol C Tables 4.2.6.8 and 6.1.1.4'
O O 0.0492 0.0322 'International Tables Vol C Tables 4.2.6.8 and 6.1.1.4'
Co Co -2.3653 3.6143 'International Tables Vol C Tables 4.2.6.8 and 6.1.1.4'

loop_
_geom_angle_atom_site_label_1
_geom_angle_atom_site_label_2
_geom_angle_atom_site_label_3
_geom_angle
O1 Co1 N7 88.39(10)
O1 Co1 N2 84.81(10)
N7 Co1 N2 93.38(11)
O1 Co1 N5 98.76(10)
N7 Co1 N5 88.60(11)
N2 Co1 N5 175.97(11)
O1 Co1 N4 86.81(10)
N7 Co1 N4 175.19(11)
N2 Co1 N4 85.98(11)
N5 Co1 N4 92.34(11)
O1 Co1 N17 174.42(10)
N7 Co1 N17 92.82(11)
N2 Co1 N17 89.68(10)
N5 Co1 N17 86.72(10)
N4 Co1 N17 91.94(11)
O2 Co2 N13 88.25(11)
O2 Co2 N11 85.05(11)
N13 Co2 N11 92.88(13)
O2 Co2 N16 99.30(10)
N13 Co2 N16 88.14(12)
N11 Co2 N16 175.56(11)
O2 Co2 N9 86.33(11)
N13 Co2 N9 174.58(12)
N11 Co2 N9 86.47(13)
N16 Co2 N9 92.92(12)
O2 Co2 N18 174.35(11)
N13 Co2 N18 93.47(12)
N11 Co2 N18 89.48(12)
N16 Co2 N18 86.14(11)
N9 Co2 N18 91.91(12)
O2 O1 Co1 114.96(16)
O1 O2 Co2 114.92(16)
C11 N5 N6 106.6(3)
C11 N5 Co1 132.8(2)
N6 N5 Co1 120.1(2)
C4 N17 C3 121.7(3)
C4 N17 Co1 117.7(2)
C3 N17 Co1 120.1(2)
C13 N4 N3 107.6(3)
C13 N4 Co1 126.8(2)
N3 N4 Co1 123.0(2)
C7 N7 N8 107.1(3)
C7 N7 Co1 132.7(2)
N8 N7 Co1 120.22(19)
C6 N8 N7 109.4(2)
C6 N8 B1 130.5(3)
N7 N8 B1 119.4(2)
C9 N2 N1 107.1(3)
C9 N2 Co1 131.6(2)
N1 N2 Co1 120.0(2)
C12 N6 N5 109.0(3)
C12 N6 B1 131.4(3)
N5 N6 B1 118.1(2)
C41 N3 N4 107.9(3)
C41 N3 B2 133.8(3)
N4 N3 B2 115.7(3)
C19 N16 N15 106.7(3)
C19 N16 Co2 132.1(3)
N15 N16 Co2 120.7(2)
C36 N1 N2 108.8(3)
C36 N1 B2 130.6(3)
N2 N1 B2 119.6(3)
C23 N15 N16 109.3(3)
C23 N15 B4 131.8(3)
N16 N15 B4 117.1(3)
C20 N18 C22 121.9(3)
C20 N18 Co2 117.9(2)
C22 N18 Co2 119.7(2)
C17 N13 N14 106.5(3)
C17 N13 Co2 132.9(2)
N14 N13 Co2 120.6(2)
C39 N14 N13 109.4(3)
C39 N14 B4 130.7(3)
N13 N14 B4 118.6(3)
C40 N9 N10 107.4(3)
C40 N9 Co2 128.3(3)
N10 N9 Co2 122.4(2)
C46 N11 N12 107.3(3)
C46 N11 Co2 132.3(3)
N12 N11 Co2 119.6(2)
C53 N12 N11 108.4(4)
C53 N12 B3 131.2(4)
N11 N12 B3 119.8(3)
C59 N10 N9 108.0(3)
C59 N10 B3 132.8(4)
N9 N10 B3 116.4(3)
N17 C3 C8 119.2(3)
N17 C3 B1 116.4(3)
C8 C3 B1 124.0(3)
N17 C4 C14 119.3(3)
N17 C4 B2 119.4(3)
C14 C4 B2 121.3(3)
C26 C5 C15 116.0(3)
C26 C5 B1 121.2(3)
C15 C5 B1 121.3(3)
N8 C6 C10 108.3(3)
N8 C6 H6 125.8
C10 C6 H6 125.8
N7 C7 C10 109.9(3)
N7 C7 H7 125.1
C10 C7 H7 125.1
C37 C8 C3 120.2(3)
C37 C8 H8 119.9
C3 C8 H8 119.9
N2 C9 C29 110.4(3)
N2 C9 H9 124.8
C29 C9 H9 124.8
C7 C10 C6 105.3(3)
C7 C10 H10 127.4
C6 C10 H10 127.4
N5 C11 C16 110.6(3)
N5 C11 H11 124.7
C16 C11 H11 124.7
N6 C12 C16 108.3(3)
N6 C12 H12 125.8
C16 C12 H12 125.8
N4 C13 C45 109.5(4)
N4 C13 H13 125.3
C45 C13 H13 125.3
C37 C14 C4 120.4(3)
C37 C14 H14 119.8
C4 C14 H14 119.8
C35 C15 C5 121.3(3)
C35 C15 H15 119.3
C5 C15 H15 119.3
C12 C16 C11 105.4(3)
C12 C16 H16 127.3
C11 C16 H16 127.3
N13 C17 C21 110.5(3)
N13 C17 H17 124.8
C21 C17 H17 124.8
C48 C18 C43 116.8(4)
C48 C18 B2 117.8(3)
C43 C18 B2 125.3(4)
N16 C19 C28 109.9(3)
N16 C19 H19 125.0
C28 C19 H19 125.0
N18 C20 C33 119.1(4)
N18 C20 B3 119.4(3)
C33 C20 B3 121.5(3)
C39 C21 C17 104.5(3)
C39 C21 H21 127.7
C17 C21 H21 127.7
N18 C22 C27 119.2(3)
N18 C22 B4 116.9(3)
C27 C22 B4 123.5(3)
N15 C23 C28 108.1(3)
N15 C23 H23 125.9
C28 C23 H23 125.9
C38 C24 C30 121.6(4)
C38 C24 H24 119.2
C30 C24 H24 119.2
C50 C25 C44 115.5(4)
C50 C25 B4 119.7(3)
C44 C25 B4 124.1(3)
C31 C26 C5 122.5(4)
C31 C26 H26 118.8
C5 C26 H26 118.8
C42 C27 C22 119.9(4)
C42 C27 H27 120.0
C22 C27 H27 120.0
C23 C28 C19 105.9(3)
C23 C28 H28 127.1
C19 C28 H28 127.1
C9 C29 C36 105.1(3)
C9 C29 H29 127.5
C36 C29 H29 127.5
C34 C30 C24 121.9(4)
C34 C30 H30 119.0
C24 C30 H30 119.0
C32 C31 C26 120.5(4)
C32 C31 H31 119.7
C26 C31 H31 119.7
C35 C32 C31 118.1(3)
C35 C32 C56 120.8(4)
C31 C32 C56 121.0(4)
C42 C33 C20 120.7(4)
C42 C33 H33 119.7
C20 C33 H33 119.7
C30 C34 C54 115.1(4)
C30 C34 B3 126.9(4)
C54 C34 B3 117.6(4)
C32 C35 C15 121.6(4)
C32 C35 H35 119.2
C15 C35 H35 119.2
N1 C36 C29 108.6(3)
N1 C36 H36 125.7
C29 C36 H36 125.7
C14 C37 C8 119.0(3)
C14 C37 H37 120.5
C8 C37 H37 120.5
C24 C38 C52 117.7(4)
C24 C38 C49 121.5(4)
C52 C38 C49 120.7(4)
N14 C39 C21 109.0(3)
N14 C39 H39 125.5
C21 C39 H39 125.5
N9 C40 C62 111.1(4)
N9 C40 H40 124.5
C62 C40 H40 124.5
N3 C41 C45 109.5(4)
N3 C41 H41 125.3
C45 C41 H41 125.3
C33 C42 C27 119.0(4)
C33 C42 H42 120.5
C27 C42 H42 120.5
C51 C43 C18 120.9(4)
C51 C43 H43 119.6
C18 C43 H43 119.6
C47 C44 C25 122.3(4)
C47 C44 H44 118.8
C25 C44 H44 118.8
C41 C45 C13 105.6(4)
C41 C45 H45 127.2
C13 C45 H45 127.2
N11 C46 C60 110.5(4)
N11 C46 H46 124.8
C60 C46 H46 124.8
N8 B1 N6 105.9(2)
N8 B1 C5 104.8(2)
N6 B1 C5 113.9(3)
N8 B1 C3 109.3(3)
N6 B1 C3 102.5(2)
C5 B1 C3 119.8(3)
C57 C47 C44 121.5(4)
C57 C47 H47 119.3
C44 C47 H47 119.3
C18 C48 C61 121.5(4)
C18 C48 H48 119.3
C61 C48 H48 119.3
C38 C49 H49A 109.5
C38 C49 H49B 109.5
H49A C49 H49B 109.5
C38 C49 H49C 109.5
H49A C49 H49C 109.5
H49B C49 H49C 109.5
C55 C50 C25 122.1(4)
C55 C50 H50 119.0
C25 C50 H50 119.0
C58 C51 C43 121.9(4)
C58 C51 H51 119.1
C43 C51 H51 119.1
C38 C52 C54 120.7(4)
C38 C52 H52 119.7
C54 C52 H52 119.7
N12 C53 C60 108.8(4)
N12 C53 H53 125.6
C60 C53 H53 125.6
C52 C54 C34 122.8(4)
C52 C54 H54 118.6
C34 C54 H54 118.6
C57 C55 C50 121.1(4)
C57 C55 H55 119.4
C50 C55 H55 119.4
C32 C56 H56A 109.5
C32 C56 H56B 109.5
H56A C56 H56B 109.5
C32 C56 H56C 109.5
H56A C56 H56C 109.5
H56B C56 H56C 109.5
N3 B2 N1 101.8(3)
N3 B2 C18 116.4(3)
N1 B2 C18 110.0(3)
N3 B2 C4 107.5(3)
N1 B2 C4 108.1(3)
C18 B2 C4 112.3(3)
C47 C57 C55 117.5(4)
C47 C57 C64 121.6(5)
C55 C57 C64 120.9(5)
C51 C58 C61 118.3(4)
C51 C58 C65 121.6(5)
C61 C58 C65 120.1(5)
N10 B3 N12 102.2(3)
N10 B3 C34 116.6(3)
N12 B3 C34 110.9(3)
N10 B3 C20 106.7(3)
N12 B3 C20 108.3(3)
C34 B3 C20 111.6(3)
N10 C59 C62 109.3(4)
N10 C59 H59 125.3
C62 C59 H59 125.3
C53 C60 C46 105.0(4)
C53 C60 H60 127.5
C46 C60 H60 127.5
C58 C61 C48 120.4(5)
C58 C61 H61 119.8
C48 C61 H61 119.8
N14 B4 N15 105.6(3)
N14 B4 C22 110.7(3)
N15 B4 C22 102.0(3)
N14 B4 C25 105.4(3)
N15 B4 C25 115.1(3)
C22 B4 C25 117.4(3)
C40 C62 C59 104.2(4)
C40 C62 H62 127.9
C59 C62 H62 127.9
C57 C64 H64A 109.5
C57 C64 H64B 109.5
H64A C64 H64B 109.5
C57 C64 H64C 109.5
H64A C64 H64C 109.5
H64B C64 H64C 109.5
C58 C65 H65A 109.5
C58 C65 H65B 109.5
H65A C65 H65B 109.5
C58 C65 H65C 109.5
H65A C65 H65C 109.5
H65B C65 H65C 109.5

loop_
_geom_bond_atom_site_label_1
_geom_bond_atom_site_label_2
_geom_bond_distance
Co1 O1 1.899(2)
Co1 N7 1.908(3)
Co1 N2 1.942(3)
Co1 N5 1.947(3)
Co1 N4 1.948(3)
Co1 N17 2.008(3)
Co2 O2 1.894(2)
Co2 N13 1.905(3)
Co2 N11 1.933(3)
Co2 N16 1.949(3)
Co2 N9 1.958(3)
Co2 N18 2.003(3)
O1 O2 1.428(3)
N5 C11 1.332(4)
N5 N6 1.375(4)
N17 C4 1.353(4)
N17 C3 1.365(4)
N4 C13 1.344(5)
N4 N3 1.369(4)
N7 C7 1.340(4)
N7 N8 1.356(4)
N8 C6 1.341(4)
N8 B1 1.568(4)
N2 C9 1.332(4)
N2 N1 1.356(4)
N6 C12 1.350(4)
N6 B1 1.571(5)
N3 C41 1.353(5)
N3 B2 1.567(5)
N16 C19 1.338(4)
N16 N15 1.367(4)
N1 C36 1.344(4)
N1 B2 1.574(4)
N15 C23 1.345(4)
N15 B4 1.582(5)
N18 C20 1.355(5)
N18 C22 1.360(5)
N13 C17 1.337(4)
N13 N14 1.361(4)
N14 C39 1.338(5)
N14 B4 1.562(4)
N9 C40 1.330(5)
N9 N10 1.369(4)
N11 C46 1.325(5)
N11 N12 1.370(4)
N12 C53 1.354(5)
N12 B3 1.568(5)
N10 C59 1.357(5)
N10 B3 1.566(5)
C3 C8 1.393(4)
C3 B1 1.615(5)
C4 C14 1.396(4)
C4 B2 1.629(5)
C5 C26 1.398(5)
C5 C15 1.399(5)
C5 B1 1.614(4)
C6 C10 1.382(5)
C6 H6 0.9300
C7 C10 1.380(5)
C7 H7 0.9300
C8 C37 1.384(5)
C8 H8 0.9300
C9 C29 1.373(5)
C9 H9 0.9300
C10 H10 0.9300
C11 C16 1.384(5)
C11 H11 0.9300
C12 C16 1.377(5)
C12 H12 0.9300
C13 C45 1.385(5)
C13 H13 0.9300
C14 C37 1.379(5)
C14 H14 0.9300
C15 C35 1.398(5)
C15 H15 0.9300
C16 H16 0.9300
C17 C21 1.389(5)
C17 H17 0.9300
C18 C48 1.382(6)
C18 C43 1.399(5)
C18 B2 1.623(5)
C19 C28 1.379(5)
C19 H19 0.9300
C20 C33 1.395(5)
C20 B3 1.623(6)
C21 C39 1.376(5)
C21 H21 0.9300
C22 C27 1.399(5)
C22 B4 1.606(5)
C23 C28 1.374(5)
C23 H23 0.9300
C24 C38 1.372(6)
C24 C30 1.403(5)
C24 H24 0.9300
C25 C50 1.395(5)
C25 C44 1.397(6)
C25 B4 1.620(5)
C26 C31 1.396(5)
C26 H26 0.9300
C27 C42 1.386(6)
C27 H27 0.9300
C28 H28 0.9300
C29 C36 1.376(5)
C29 H29 0.9300
C30 C34 1.382(6)
C30 H30 0.9300
C31 C32 1.382(6)
C31 H31 0.9300
C32 C35 1.382(6)
C32 C56 1.512(5)
C33 C42 1.378(6)
C33 H33 0.9300
C34 C54 1.407(6)
C34 B3 1.607(5)
C35 H35 0.9300
C36 H36 0.9300
C37 H37 0.9300
C38 C52 1.376(6)
C38 C49 1.511(5)
C39 H39 0.9300
C40 C62 1.384(6)
C40 H40 0.9300
C41 C45 1.365(6)
C41 H41 0.9300
C42 H42 0.9300
C43 C51 1.387(6)
C43 H43 0.9300
C44 C47 1.387(6)
C44 H44 0.9300
C45 H45 0.9300
C46 C60 1.388(6)
C46 H46 0.9300
C47 C57 1.372(7)
C47 H47 0.9300
C48 C61 1.408(6)
C48 H48 0.9300
C49 H49A 0.9600
C49 H49B 0.9600
C49 H49C 0.9600
C50 C55 1.392(6)
C50 H50 0.9300
C51 C58 1.365(7)
C51 H51 0.9300
C52 C54 1.390(6)
C52 H52 0.9300
C53 C60 1.372(7)
C53 H53 0.9300
C54 H54 0.9300
C55 C57 1.388(7)
C55 H55 0.9300
C56 H56A 0.9600
C56 H56B 0.9600
C56 H56C 0.9600
C57 C64 1.508(6)
C58 C61 1.372(8)
C58 C65 1.530(6)
C59 C62 1.385(6)
C59 H59 0.9300
C60 H60 0.9300
C61 H61 0.9300
C62 H62 0.9300
C64 H64A 0.9600
C64 H64B 0.9600
C64 H64C 0.9600
C65 H65A 0.9600
C65 H65B 0.9600
C65 H65C 0.9600
